data_4064117
loop_
_publ_author_name
'Liu, Yanyan'
'Zhao, Yanxia'
'Yang, Xiao-Juan'
'Li, Shaoguang'
'Gao, Jing'
'Yang, Peiju'
'Xia, Yana'
'Wu, Biao'

_publ_section_title
;
 Calcium Complexes of Noninnocent \a-Diimine Ligands
;
_journal_issue 6
_journal_name_full Organometallics
_journal_page_first 1599
_journal_paper_doi 10.1021/om101139n
_journal_volume 30
_journal_year 2011
_chemical_formula_sum 'C76 H120 Ca2 Cl2 N4 O5'
_chemical_formula_weight 1320.82
_chemical_name_systematic
; 
 ? 
;
_space_group_IT_number 14
_symmetry_cell_setting monoclinic
_symmetry_space_group_name_Hall '-P 2yn'
_symmetry_space_group_name_H-M 'P 1 21/n 1'
_atom_sites_solution_hydrogens geom
_atom_sites_solution_primary direct
_atom_sites_solution_secondary difmap
_audit_creation_method SHELXL-97
_cell_angle_alpha 90.00
_cell_angle_beta 99.649(2)
_cell_angle_gamma 90.00
_cell_formula_units_Z 2
_cell_length_a 11.6008(11)
_cell_length_b 24.367(2)
_cell_length_c 14.0346(14)
_cell_measurement_temperature 293(2)
_cell_volume 3911.1(6)
_computing_cell_refinement 'Bruker SMART'
_computing_data_collection 'Bruker SMART APEX II'
_computing_data_reduction 'Bruker SAINT'
_computing_structure_refinement 'SHELXL-97 (Sheldrick, 1997)'
_computing_structure_solution 'SHELXS-97 (Sheldrick, 1990)'
_diffrn_ambient_temperature 293(2)
_diffrn_measured_fraction_theta_full 0.995
_diffrn_measured_fraction_theta_max 0.995
_diffrn_measurement_device_type 'Bruker APEX II area detector'
_diffrn_measurement_method '\w scans'
_diffrn_radiation_monochromator graphite
_diffrn_radiation_source 'fine-focus sealed tube'
_diffrn_radiation_type MoK\a
_diffrn_radiation_wavelength 0.71073
_diffrn_reflns_av_R_equivalents 0.0766
_diffrn_reflns_av_sigmaI/netI 0.1059
_diffrn_reflns_limit_h_max 13
_diffrn_reflns_limit_h_min -14
_diffrn_reflns_limit_k_max 29
_diffrn_reflns_limit_k_min -30
_diffrn_reflns_limit_l_max 17
_diffrn_reflns_limit_l_min -13
_diffrn_reflns_number 21663
_diffrn_reflns_theta_full 26.45
_diffrn_reflns_theta_max 26.45
_diffrn_reflns_theta_min 1.67
_exptl_absorpt_coefficient_mu 0.262
_exptl_absorpt_correction_T_max 0.9446
_exptl_absorpt_correction_T_min 0.8912
_exptl_absorpt_correction_type multi-scan
_exptl_absorpt_process_details SADABS
_exptl_crystal_colour yellow
_exptl_crystal_density_diffrn 1.122
_exptl_crystal_density_method 'not measured'
_exptl_crystal_description block
_exptl_crystal_F_000 1436
_exptl_crystal_size_max 0.45
_exptl_crystal_size_mid 0.32
_exptl_crystal_size_min 0.22
_refine_diff_density_max 0.467
_refine_diff_density_min -0.224
_refine_diff_density_rms 0.049
_refine_ls_extinction_method none
_refine_ls_goodness_of_fit_ref 0.959
_refine_ls_hydrogen_treatment constr
_refine_ls_matrix_type full
_refine_ls_number_parameters 406
_refine_ls_number_reflns 8038
_refine_ls_number_restraints 0
_refine_ls_restrained_S_all 0.959
_refine_ls_R_factor_all 0.1486
_refine_ls_R_factor_gt 0.0577
_refine_ls_shift/su_max 0.000
_refine_ls_shift/su_mean 0.000
_refine_ls_structure_factor_coef Fsqd
_refine_ls_weighting_details 'calc w=1/[\s^2^(Fo^2^)+(0.0760P)^2^+0.0000P] where P=(Fo^2^+2Fc^2^)/3'
_refine_ls_weighting_scheme calc
_refine_ls_wR_factor_gt 0.1286
_refine_ls_wR_factor_ref 0.1656
_reflns_number_gt 3789
_reflns_number_total 8038
_reflns_threshold_expression >2sigma(I)
_cod_data_source_file om101139n_si_001.cif
_cod_data_source_block CaCliprL
_cod_depositor_comments
;
The following automatic conversions were performed:
'_atom_site_symetry_multiplicity' tag replaced with
'_atom_site_symmetry_multiplicity'.

Automatic conversion script
Id: cif_correct_tags 1440 2010-10-19 06:21:57Z saulius 

The following automatic conversions were performed:

'_symmetry_cell_setting' value 'Monoclinic' changed to 'monoclinic'
according to /home/saulius/struct/CIF-dictionaries/cif_core.dic
dictionary named 'cif_core.dic' version 2.4.1 from
2010-06-29.

'_exptl_absorpt_correction_type' value 'Multi-scan'
changed to 'multi-scan' according to
/home/saulius/struct/CIF-dictionaries/cif_core.dic dictionary named
'cif_core.dic' version 2.4.1 from 2010-06-29.

Automatic conversion script
Id: cif_fix_values 1715 2011-07-08 13:25:40Z adriana 
;
_cod_original_cell_volume 3911.1(7)
_cod_original_sg_symbol_H-M P2(1)/n
_cod_database_code 4064117

loop_
_symmetry_equiv_pos_as_xyz
'x, y, z'
'-x+1/2, y+1/2, -z+1/2'
'-x, -y, -z'
'x-1/2, -y-1/2, z-1/2'

loop_
_atom_site_label
_atom_site_type_symbol
_atom_site_fract_x
_atom_site_fract_y
_atom_site_fract_z
_atom_site_U_iso_or_equiv
_atom_site_adp_type
_atom_site_occupancy
_atom_site_symmetry_multiplicity
_atom_site_calc_flag
_atom_site_refinement_flags
Ca Ca 0.03524(5) 0.08588(2) 0.50155(5) 0.03932(19) Uani 1 1 d .
O1 O 0.1663(2) 0.08645(10) 0.38455(19) 0.0638(7) Uani 1 1 d .
O2 O 0.2068(2) 0.11881(10) 0.61819(18) 0.0621(7) Uani 1 1 d .
O3 O -0.3798(13) -0.0359(7) -0.0157(10) 0.217(5) Uani 0.50 1 d P
N1 N -0.0598(2) 0.12744(10) 0.63825(19) 0.0448(7) Uani 1 1 d .
N2 N -0.0486(2) 0.17251(10) 0.45424(19) 0.0414(6) Uani 1 1 d .
C1 C -0.0888(3) 0.18528(13) 0.6151(3) 0.0462(8) Uani 1 1 d .
C2 C -0.0828(3) 0.20457(13) 0.5255(3) 0.0428(8) Uani 1 1 d .
C3 C -0.1175(3) 0.21937(16) 0.6978(3) 0.0679(11) Uani 1 1 d .
H3A H -0.1352 0.2562 0.6760 0.102 Uiso 1 1 calc R
H3B H -0.0516 0.2197 0.7493 0.102 Uiso 1 1 calc R
H3C H -0.1839 0.2039 0.7206 0.102 Uiso 1 1 calc R
C4 C -0.1225(3) 0.26346(13) 0.5025(3) 0.0635(11) Uani 1 1 d .
H4A H -0.1432 0.2802 0.5592 0.095 Uiso 1 1 calc R
H4B H -0.1891 0.2634 0.4517 0.095 Uiso 1 1 calc R
H4C H -0.0600 0.2838 0.4821 0.095 Uiso 1 1 calc R
C5 C -0.1423(3) 0.09984(13) 0.6896(3) 0.0499(9) Uani 1 1 d .
C6 C -0.1071(3) 0.08344(15) 0.7856(3) 0.0590(10) Uani 1 1 d .
C7 C -0.1899(4) 0.05847(17) 0.8327(3) 0.0753(12) Uani 1 1 d .
H7A H -0.1677 0.0469 0.8963 0.090 Uiso 1 1 calc R
C8 C -0.3023(4) 0.05053(18) 0.7883(4) 0.0833(14) Uani 1 1 d .
H8A H -0.3562 0.0341 0.8215 0.100 Uiso 1 1 calc R
C9 C -0.3355(4) 0.06701(17) 0.6940(4) 0.0723(12) Uani 1 1 d .
H9A H -0.4122 0.0612 0.6640 0.087 Uiso 1 1 calc R
C10 C -0.2584(3) 0.09197(14) 0.6422(3) 0.0560(10) Uani 1 1 d .
C11 C -0.0417(3) 0.19492(13) 0.3626(2) 0.0427(8) Uani 1 1 d .
C12 C 0.0510(3) 0.23085(13) 0.3477(2) 0.0444(8) Uani 1 1 d .
C13 C 0.0622(3) 0.24568(16) 0.2548(3) 0.0577(10) Uani 1 1 d .
H13A H 0.1223 0.2694 0.2460 0.069 Uiso 1 1 calc R
C14 C -0.0119(3) 0.22684(17) 0.1750(3) 0.0638(11) Uani 1 1 d .
H14A H -0.0005 0.2364 0.1131 0.077 Uiso 1 1 calc R
C15 C -0.1030(3) 0.19356(16) 0.1885(3) 0.0603(10) Uani 1 1 d .
H15A H -0.1548 0.1811 0.1350 0.072 Uiso 1 1 calc R
C16 C -0.1196(3) 0.17806(13) 0.2802(3) 0.0500(9) Uani 1 1 d .
C17 C 0.0738(4) 0.0389(2) 0.8761(4) 0.1150(18) Uani 1 1 d .
H17A H 0.0732 0.0150 0.8217 0.172 Uiso 1 1 calc R
H17B H 0.0332 0.0216 0.9223 0.172 Uiso 1 1 calc R
H17C H 0.1532 0.0462 0.9056 0.172 Uiso 1 1 calc R
C18 C 0.0140(4) 0.0921(2) 0.8429(3) 0.0810(13) Uani 1 1 d .
H18A H 0.0610 0.1099 0.7999 0.097 Uiso 1 1 calc R
C19 C 0.0159(6) 0.1295(2) 0.9304(4) 0.150(3) Uani 1 1 d .
H19A H 0.0948 0.1333 0.9637 0.225 Uiso 1 1 calc R
H19B H -0.0315 0.1137 0.9733 0.225 Uiso 1 1 calc R
H19C H -0.0146 0.1649 0.9093 0.225 Uiso 1 1 calc R
C20 C -0.3631(4) 0.06295(17) 0.4766(3) 0.0821(13) Uani 1 1 d .
H20A H -0.3114 0.0321 0.4785 0.123 Uiso 1 1 calc R
H20B H -0.3838 0.0756 0.4112 0.123 Uiso 1 1 calc R
H20C H -0.4325 0.0522 0.5007 0.123 Uiso 1 1 calc R
C21 C -0.3018(3) 0.10923(15) 0.5396(3) 0.0585(10) Uani 1 1 d .
H21A H -0.2338 0.1206 0.5114 0.070 Uiso 1 1 calc R
C22 C -0.3839(3) 0.15929(17) 0.5373(3) 0.0849(14) Uani 1 1 d .
H22A H -0.3447 0.1880 0.5769 0.127 Uiso 1 1 calc R
H22B H -0.4534 0.1488 0.5615 0.127 Uiso 1 1 calc R
H22C H -0.4047 0.1722 0.4720 0.127 Uiso 1 1 calc R
C23 C 0.2600(3) 0.23103(18) 0.4285(3) 0.0702(12) Uani 1 1 d .
H23A H 0.2574 0.1917 0.4296 0.105 Uiso 1 1 calc R
H23B H 0.3126 0.2440 0.4841 0.105 Uiso 1 1 calc R
H23C H 0.2868 0.2430 0.3708 0.105 Uiso 1 1 calc R
C24 C 0.1386(3) 0.25379(14) 0.4301(3) 0.0545(10) Uani 1 1 d .
H24A H 0.1147 0.2425 0.4908 0.065 Uiso 1 1 calc R
C25 C 0.1427(4) 0.31699(15) 0.4283(3) 0.0827(14) Uani 1 1 d .
H25A H 0.0659 0.3314 0.4293 0.124 Uiso 1 1 calc R
H25B H 0.1695 0.3290 0.3706 0.124 Uiso 1 1 calc R
H25C H 0.1953 0.3300 0.4838 0.124 Uiso 1 1 calc R
C26 C -0.2551(4) 0.09867(18) 0.2176(3) 0.1004(17) Uani 1 1 d .
H26A H -0.1890 0.0744 0.2238 0.151 Uiso 1 1 calc R
H26B H -0.2706 0.1133 0.1531 0.151 Uiso 1 1 calc R
H26C H -0.3223 0.0788 0.2303 0.151 Uiso 1 1 calc R
C27 C -0.2289(3) 0.14551(16) 0.2896(3) 0.0680(12) Uani 1 1 d .
H27A H -0.2177 0.1297 0.3547 0.082 Uiso 1 1 calc R
C28 C -0.3348(4) 0.1846(2) 0.2799(4) 0.1080(18) Uani 1 1 d .
H28A H -0.3180 0.2141 0.3255 0.162 Uiso 1 1 calc R
H28B H -0.4020 0.1647 0.2928 0.162 Uiso 1 1 calc R
H28C H -0.3503 0.1992 0.2156 0.162 Uiso 1 1 calc R
C29 C 0.1232(4) 0.0800(2) 0.2834(3) 0.0887(14) Uani 1 1 d .
H29A H 0.0513 0.1005 0.2648 0.106 Uiso 1 1 calc R
H29B H 0.1081 0.0416 0.2677 0.106 Uiso 1 1 calc R
C30 C 0.2161(5) 0.1015(2) 0.2331(4) 0.1046(17) Uani 1 1 d .
H30A H 0.2014 0.1396 0.2150 0.125 Uiso 1 1 calc R
H30B H 0.2203 0.0803 0.1752 0.125 Uiso 1 1 calc R
C31 C 0.3271(5) 0.0960(2) 0.3043(4) 0.1085(18) Uani 1 1 d .
H31A H 0.3789 0.0694 0.2822 0.130 Uiso 1 1 calc R
H31B H 0.3673 0.1310 0.3142 0.130 Uiso 1 1 calc R
C32 C 0.2892(4) 0.0772(2) 0.3944(4) 0.0941(15) Uani 1 1 d .
H32A H 0.3063 0.0384 0.4045 0.113 Uiso 1 1 calc R
H32B H 0.3302 0.0974 0.4493 0.113 Uiso 1 1 calc R
C33 C 0.3049(3) 0.08711(19) 0.6645(4) 0.1011(18) Uani 1 1 d .
H33A H 0.3622 0.0833 0.6219 0.121 Uiso 1 1 calc R
H33B H 0.2794 0.0508 0.6800 0.121 Uiso 1 1 calc R
C34 C 0.3556(5) 0.1157(2) 0.7519(4) 0.1149(19) Uani 1 1 d .
H34A H 0.4376 0.1233 0.7513 0.138 Uiso 1 1 calc R
H34B H 0.3497 0.0934 0.8081 0.138 Uiso 1 1 calc R
C35 C 0.2909(4) 0.16735(18) 0.7556(3) 0.0773(13) Uani 1 1 d .
H35A H 0.3440 0.1979 0.7720 0.093 Uiso 1 1 calc R
H35B H 0.2387 0.1651 0.8028 0.093 Uiso 1 1 calc R
C36 C 0.2239(4) 0.17344(15) 0.6562(3) 0.0669(11) Uani 1 1 d .
H36A H 0.1493 0.1911 0.6578 0.080 Uiso 1 1 calc R
H36B H 0.2674 0.1954 0.6167 0.080 Uiso 1 1 calc R
C37 C -0.4181(13) 0.0110(5) 0.0426(8) 0.240(6) Uani 1 1 d .
H37A H -0.4154 -0.0050 0.1062 0.288 Uiso 1 1 calc R
H37B H -0.3523 0.0360 0.0491 0.288 Uiso 1 1 calc R
C38 C -0.5076(13) 0.0436(6) 0.0346(12) 0.290(9) Uani 1 1 d .
H38A H -0.4932 0.0701 -0.0137 0.348 Uiso 1 1 calc R
H38B H -0.4959 0.0636 0.0953 0.348 Uiso 1 1 calc R
Cl Cl -0.09106(9) 0.00801(3) 0.39167(7) 0.0652(3) Uani 1 1 d .

loop_
_atom_site_aniso_label
_atom_site_aniso_U_11
_atom_site_aniso_U_22
_atom_site_aniso_U_33
_atom_site_aniso_U_23
_atom_site_aniso_U_13
_atom_site_aniso_U_12
Ca 0.0372(4) 0.0361(3) 0.0441(4) -0.0009(3) 0.0050(3) -0.0005(3)
O1 0.0544(15) 0.0731(17) 0.0676(18) -0.0035(14) 0.0206(13) -0.0008(14)
O2 0.0489(15) 0.0625(16) 0.0688(18) -0.0147(13) -0.0079(13) -0.0080(13)
O3 0.174(12) 0.230(14) 0.221(13) -0.048(11) -0.042(10) 0.002(10)
N1 0.0497(17) 0.0394(15) 0.0500(17) 0.0022(13) 0.0216(14) 0.0010(13)
N2 0.0450(16) 0.0388(14) 0.0401(17) 0.0040(13) 0.0065(13) 0.0032(13)
C1 0.046(2) 0.0436(19) 0.051(2) -0.0038(17) 0.0157(17) 0.0003(16)
C2 0.0382(18) 0.0402(18) 0.049(2) -0.0011(17) 0.0061(16) 0.0046(15)
C3 0.080(3) 0.063(2) 0.066(3) -0.007(2) 0.030(2) 0.002(2)
C4 0.070(3) 0.043(2) 0.078(3) 0.0021(19) 0.016(2) 0.0125(19)
C5 0.054(2) 0.043(2) 0.058(2) -0.0006(17) 0.0258(19) 0.0037(17)
C6 0.069(3) 0.058(2) 0.054(2) 0.005(2) 0.024(2) 0.006(2)
C7 0.096(4) 0.074(3) 0.064(3) 0.015(2) 0.039(3) 0.007(3)
C8 0.080(3) 0.085(3) 0.097(4) 0.008(3) 0.049(3) -0.009(3)
C9 0.056(3) 0.075(3) 0.092(4) 0.002(3) 0.030(2) -0.002(2)
C10 0.048(2) 0.054(2) 0.071(3) 0.006(2) 0.024(2) 0.0048(18)
C11 0.0438(19) 0.0379(17) 0.044(2) 0.0020(16) 0.0014(16) 0.0060(16)
C12 0.045(2) 0.0479(19) 0.038(2) 0.0052(16) -0.0005(16) 0.0014(16)
C13 0.050(2) 0.070(2) 0.051(3) 0.013(2) 0.0036(19) -0.0086(19)
C14 0.066(3) 0.084(3) 0.039(2) 0.012(2) 0.005(2) -0.003(2)
C15 0.063(3) 0.065(2) 0.045(2) -0.0001(19) -0.0101(19) -0.003(2)
C16 0.052(2) 0.045(2) 0.050(2) 0.0044(17) 0.0007(18) -0.0016(17)
C17 0.094(4) 0.137(5) 0.109(4) 0.000(4) 0.002(3) 0.029(4)
C18 0.085(3) 0.105(4) 0.053(3) 0.026(3) 0.012(2) -0.003(3)
C19 0.169(6) 0.138(5) 0.124(5) -0.035(4) -0.031(5) 0.017(5)
C20 0.067(3) 0.082(3) 0.096(4) -0.002(3) 0.008(3) -0.015(2)
C21 0.042(2) 0.062(2) 0.074(3) -0.003(2) 0.0146(19) -0.0018(19)
C22 0.066(3) 0.083(3) 0.107(4) 0.012(3) 0.016(3) 0.016(2)
C23 0.050(2) 0.095(3) 0.061(3) 0.010(2) -0.0043(19) -0.012(2)
C24 0.051(2) 0.060(2) 0.049(2) 0.0102(18) -0.0006(18) -0.0085(18)
C25 0.103(3) 0.060(3) 0.076(3) 0.002(2) -0.011(3) -0.022(2)
C26 0.114(4) 0.081(3) 0.088(4) 0.009(3) -0.034(3) -0.029(3)
C27 0.064(3) 0.066(2) 0.065(3) 0.013(2) -0.014(2) -0.018(2)
C28 0.059(3) 0.106(4) 0.159(5) 0.019(4) 0.017(3) -0.013(3)
C29 0.075(3) 0.121(4) 0.072(3) -0.017(3) 0.019(3) 0.011(3)
C30 0.122(5) 0.108(4) 0.096(4) 0.020(3) 0.053(4) 0.017(3)
C31 0.086(4) 0.125(4) 0.129(5) -0.014(4) 0.058(4) -0.017(3)
C32 0.065(3) 0.115(4) 0.107(4) 0.013(3) 0.028(3) 0.023(3)
C33 0.047(2) 0.086(3) 0.154(5) -0.033(3) -0.030(3) 0.006(2)
C34 0.115(4) 0.115(4) 0.099(4) -0.009(3) -0.029(3) 0.030(4)
C35 0.079(3) 0.084(3) 0.066(3) -0.012(2) 0.004(2) -0.016(3)
C36 0.071(3) 0.050(2) 0.073(3) -0.003(2) -0.007(2) -0.013(2)
C37 0.261(15) 0.206(12) 0.220(11) -0.090(9) -0.055(11) -0.004(11)
C38 0.159(10) 0.241(14) 0.43(2) 0.086(15) -0.067(13) -0.067(11)
Cl 0.0757(7) 0.0448(5) 0.0641(6) 0.0064(5) -0.0200(5) -0.0099(5)

loop_
_atom_type_symbol
_atom_type_description
_atom_type_scat_dispersion_real
_atom_type_scat_dispersion_imag
_atom_type_scat_source
C C 0.0033 0.0016 'International Tables Vol C Tables 4.2.6.8 and 6.1.1.4'
H H 0.0000 0.0000 'International Tables Vol C Tables 4.2.6.8 and 6.1.1.4'
N N 0.0061 0.0033 'International Tables Vol C Tables 4.2.6.8 and 6.1.1.4'
O O 0.0106 0.0060 'International Tables Vol C Tables 4.2.6.8 and 6.1.1.4'
Cl Cl 0.1484 0.1585 'International Tables Vol C Tables 4.2.6.8 and 6.1.1.4'
Ca Ca 0.2262 0.3064 'International Tables Vol C Tables 4.2.6.8 and 6.1.1.4'

loop_
_geom_angle_atom_site_label_1
_geom_angle_atom_site_label_2
_geom_angle_atom_site_label_3
_geom_angle
_geom_angle_site_symmetry_1
_geom_angle_site_symmetry_3
N2 Ca O1 94.58(9) . .
N2 Ca O2 98.20(9) . .
O1 Ca O2 85.43(9) . .
N2 Ca N1 69.63(9) . .
O1 Ca N1 154.20(9) . .
O2 Ca N1 77.19(9) . .
N2 Ca Cl 107.82(7) . .
O1 Ca Cl 87.65(7) . .
O2 Ca Cl 153.53(7) . .
N1 Ca Cl 116.13(7) . .
N2 Ca Cl 160.09(7) . 3_556
O1 Ca Cl 104.91(7) . 3_556
O2 Ca Cl 79.67(6) . 3_556
N1 Ca Cl 90.70(6) . 3_556
Cl Ca Cl 77.50(3) . 3_556
N2 Ca Ca 143.30(7) . 3_556
O1 Ca Ca 98.05(6) . 3_556
O2 Ca Ca 117.01(6) . 3_556
N1 Ca Ca 106.76(6) . 3_556
Cl Ca Ca 39.07(2) . 3_556
Cl Ca Ca 38.43(2) 3_556 3_556
C32 O1 C29 104.8(3) . .
C32 O1 Ca 131.7(3) . .
C29 O1 Ca 121.2(2) . .
C36 O2 C33 106.3(3) . .
C36 O2 Ca 126.1(2) . .
C33 O2 Ca 127.5(2) . .
C38 O3 C37 80.9(11) 3_455 .
C5 N1 C1 114.0(2) . .
C5 N1 Ca 125.91(19) . .
C1 N1 Ca 108.80(19) . .
C2 N2 C11 120.6(2) . .
C2 N2 Ca 117.1(2) . .
C11 N2 Ca 121.04(19) . .
C2 C1 N1 119.5(3) . .
C2 C1 C3 125.1(3) . .
N1 C1 C3 115.4(3) . .
C1 C2 N2 122.8(3) . .
C1 C2 C4 117.6(3) . .
N2 C2 C4 119.5(3) . .
C1 C3 H3A 109.5 . .
C1 C3 H3B 109.5 . .
H3A C3 H3B 109.5 . .
C1 C3 H3C 109.5 . .
H3A C3 H3C 109.5 . .
H3B C3 H3C 109.5 . .
C2 C4 H4A 109.5 . .
C2 C4 H4B 109.5 . .
H4A C4 H4B 109.5 . .
C2 C4 H4C 109.5 . .
H4A C4 H4C 109.5 . .
H4B C4 H4C 109.5 . .
C6 C5 C10 121.1(3) . .
C6 C5 N1 119.9(3) . .
C10 C5 N1 118.9(3) . .
C7 C6 C5 117.9(4) . .
C7 C6 C18 117.4(4) . .
C5 C6 C18 124.6(3) . .
C8 C7 C6 121.9(4) . .
C8 C7 H7A 119.1 . .
C6 C7 H7A 119.1 . .
C7 C8 C9 119.4(4) . .
C7 C8 H8A 120.3 . .
C9 C8 H8A 120.3 . .
C8 C9 C10 122.2(4) . .
C8 C9 H9A 118.9 . .
C10 C9 H9A 118.9 . .
C9 C10 C5 117.4(4) . .
C9 C10 C21 118.9(3) . .
C5 C10 C21 123.6(3) . .
C16 C11 N2 120.7(3) . .
C16 C11 C12 117.0(3) . .
N2 C11 C12 122.0(3) . .
C13 C12 C11 119.4(3) . .
C13 C12 C24 117.9(3) . .
C11 C12 C24 122.7(3) . .
C14 C13 C12 122.6(3) . .
C14 C13 H13A 118.7 . .
C12 C13 H13A 118.7 . .
C15 C14 C13 118.5(3) . .
C15 C14 H14A 120.7 . .
C13 C14 H14A 120.7 . .
C14 C15 C16 121.4(3) . .
C14 C15 H15A 119.3 . .
C16 C15 H15A 119.3 . .
C15 C16 C11 121.0(3) . .
C15 C16 C27 118.1(3) . .
C11 C16 C27 120.8(3) . .
C18 C17 H17A 109.5 . .
C18 C17 H17B 109.5 . .
H17A C17 H17B 109.5 . .
C18 C17 H17C 109.5 . .
H17A C17 H17C 109.5 . .
H17B C17 H17C 109.5 . .
C17 C18 C6 112.6(4) . .
C17 C18 C19 108.7(4) . .
C6 C18 C19 113.4(4) . .
C17 C18 H18A 107.3 . .
C6 C18 H18A 107.3 . .
C19 C18 H18A 107.3 . .
C18 C19 H19A 109.5 . .
C18 C19 H19B 109.5 . .
H19A C19 H19B 109.5 . .
C18 C19 H19C 109.5 . .
H19A C19 H19C 109.5 . .
H19B C19 H19C 109.5 . .
C21 C20 H20A 109.5 . .
C21 C20 H20B 109.5 . .
H20A C20 H20B 109.5 . .
C21 C20 H20C 109.5 . .
H20A C20 H20C 109.5 . .
H20B C20 H20C 109.5 . .
C10 C21 C20 113.3(3) . .
C10 C21 C22 110.4(3) . .
C20 C21 C22 110.1(3) . .
C10 C21 H21A 107.6 . .
C20 C21 H21A 107.6 . .
C22 C21 H21A 107.6 . .
C21 C22 H22A 109.5 . .
C21 C22 H22B 109.5 . .
H22A C22 H22B 109.5 . .
C21 C22 H22C 109.5 . .
H22A C22 H22C 109.5 . .
H22B C22 H22C 109.5 . .
C24 C23 H23A 109.5 . .
C24 C23 H23B 109.5 . .
H23A C23 H23B 109.5 . .
C24 C23 H23C 109.5 . .
H23A C23 H23C 109.5 . .
H23B C23 H23C 109.5 . .
C12 C24 C23 111.1(3) . .
C12 C24 C25 112.0(3) . .
C23 C24 C25 109.5(3) . .
C12 C24 H24A 108.0 . .
C23 C24 H24A 108.0 . .
C25 C24 H24A 108.0 . .
C24 C25 H25A 109.5 . .
C24 C25 H25B 109.5 . .
H25A C25 H25B 109.5 . .
C24 C25 H25C 109.5 . .
H25A C25 H25C 109.5 . .
H25B C25 H25C 109.5 . .
C27 C26 H26A 109.5 . .
C27 C26 H26B 109.5 . .
H26A C26 H26B 109.5 . .
C27 C26 H26C 109.5 . .
H26A C26 H26C 109.5 . .
H26B C26 H26C 109.5 . .
C16 C27 C26 114.2(4) . .
C16 C27 C28 109.5(3) . .
C26 C27 C28 109.7(3) . .
C16 C27 H27A 107.7 . .
C26 C27 H27A 107.7 . .
C28 C27 H27A 107.7 . .
C27 C28 H28A 109.5 . .
C27 C28 H28B 109.5 . .
H28A C28 H28B 109.5 . .
C27 C28 H28C 109.5 . .
H28A C28 H28C 109.5 . .
H28B C28 H28C 109.5 . .
O1 C29 C30 105.9(4) . .
O1 C29 H29A 110.6 . .
C30 C29 H29A 110.6 . .
O1 C29 H29B 110.6 . .
C30 C29 H29B 110.6 . .
H29A C29 H29B 108.7 . .
C29 C30 C31 105.2(4) . .
C29 C30 H30A 110.7 . .
C31 C30 H30A 110.7 . .
C29 C30 H30B 110.7 . .
C31 C30 H30B 110.7 . .
H30A C30 H30B 108.8 . .
C32 C31 C30 104.6(4) . .
C32 C31 H31A 110.8 . .
C30 C31 H31A 110.8 . .
C32 C31 H31B 110.8 . .
C30 C31 H31B 110.8 . .
H31A C31 H31B 108.9 . .
O1 C32 C31 107.7(4) . .
O1 C32 H32A 110.2 . .
C31 C32 H32A 110.2 . .
O1 C32 H32B 110.2 . .
C31 C32 H32B 110.2 . .
H32A C32 H32B 108.5 . .
O2 C33 C34 107.6(4) . .
O2 C33 H33A 110.2 . .
C34 C33 H33A 110.2 . .
O2 C33 H33B 110.2 . .
C34 C33 H33B 110.2 . .
H33A C33 H33B 108.5 . .
C33 C34 C35 107.7(4) . .
C33 C34 H34A 110.2 . .
C35 C34 H34A 110.2 . .
C33 C34 H34B 110.2 . .
C35 C34 H34B 110.2 . .
H34A C34 H34B 108.5 . .
C34 C35 C36 104.0(4) . .
C34 C35 H35A 111.0 . .
C36 C35 H35A 111.0 . .
C34 C35 H35B 111.0 . .
C36 C35 H35B 111.0 . .
H35A C35 H35B 109.0 . .
O2 C36 C35 105.9(3) . .
O2 C36 H36A 110.6 . .
C35 C36 H36A 110.6 . .
O2 C36 H36B 110.6 . .
C35 C36 H36B 110.6 . .
H36A C36 H36B 108.7 . .
C38 C37 O3 136.0(14) . .
C38 C37 H37A 103.2 . .
O3 C37 H37A 103.2 . .
C38 C37 H37B 103.2 . .
O3 C37 H37B 103.2 . .
H37A C37 H37B 105.2 . .
C37 C38 O3 133.6(15) . 3_455
C37 C38 H38A 103.8 . .
O3 C38 H38A 103.8 3_455 .
C37 C38 H38B 103.8 . .
O3 C38 H38B 103.8 3_455 .
H38A C38 H38B 105.4 . .
Ca Cl Ca 102.50(3) . 3_556

loop_
_geom_bond_atom_site_label_1
_geom_bond_atom_site_label_2
_geom_bond_distance
_geom_bond_site_symmetry_2
Ca N2 2.372(3) .
Ca O1 2.417(3) .
Ca O2 2.489(2) .
Ca N1 2.575(3) .
Ca Cl 2.7145(11) .
Ca Cl 2.7521(11) 3_556
Ca Ca 4.2634(13) 3_556
O1 C32 1.427(5) .
O1 C29 1.432(5) .
O2 C36 1.435(4) .
O2 C33 1.437(4) .
O3 C38 1.302(13) 3_455
O3 C37 1.515(15) .
N1 C5 1.456(4) .
N1 C1 1.473(4) .
N2 C2 1.379(4) .
N2 C11 1.412(4) .
C1 C2 1.354(4) .
C1 C3 1.509(5) .
C2 C4 1.525(4) .
C3 H3A 0.9600 .
C3 H3B 0.9600 .
C3 H3C 0.9600 .
C4 H4A 0.9600 .
C4 H4B 0.9600 .
C4 H4C 0.9600 .
C5 C6 1.398(5) .
C5 C10 1.412(5) .
C6 C7 1.394(5) .
C6 C18 1.513(5) .
C7 C8 1.361(6) .
C7 H7A 0.9300 .
C8 C9 1.376(6) .
C8 H8A 0.9300 .
C9 C10 1.384(5) .
C9 H9A 0.9300 .
C10 C21 1.503(5) .
C11 C16 1.405(4) .
C11 C12 1.429(4) .
C12 C13 1.379(4) .
C12 C24 1.513(4) .
C13 C14 1.372(5) .
C13 H13A 0.9300 .
C14 C15 1.371(5) .
C14 H14A 0.9300 .
C15 C16 1.384(5) .
C15 H15A 0.9300 .
C16 C27 1.520(5) .
C17 C18 1.506(6) .
C17 H17A 0.9600 .
C17 H17B 0.9600 .
C17 H17C 0.9600 .
C18 C19 1.526(6) .
C18 H18A 0.9800 .
C19 H19A 0.9600 .
C19 H19B 0.9600 .
C19 H19C 0.9600 .
C20 C21 1.532(5) .
C20 H20A 0.9600 .
C20 H20B 0.9600 .
C20 H20C 0.9600 .
C21 C22 1.545(5) .
C21 H21A 0.9800 .
C22 H22A 0.9600 .
C22 H22B 0.9600 .
C22 H22C 0.9600 .
C23 C24 1.517(5) .
C23 H23A 0.9600 .
C23 H23B 0.9600 .
C23 H23C 0.9600 .
C24 C25 1.541(5) .
C24 H24A 0.9800 .
C25 H25A 0.9600 .
C25 H25B 0.9600 .
C25 H25C 0.9600 .
C26 C27 1.521(5) .
C26 H26A 0.9600 .
C26 H26B 0.9600 .
C26 H26C 0.9600 .
C27 C28 1.542(6) .
C27 H27A 0.9800 .
C28 H28A 0.9600 .
C28 H28B 0.9600 .
C28 H28C 0.9600 .
C29 C30 1.480(6) .
C29 H29A 0.9700 .
C29 H29B 0.9700 .
C30 C31 1.498(7) .
C30 H30A 0.9700 .
C30 H30B 0.9700 .
C31 C32 1.479(6) .
C31 H31A 0.9700 .
C31 H31B 0.9700 .
C32 H32A 0.9700 .
C32 H32B 0.9700 .
C33 C34 1.448(6) .
C33 H33A 0.9700 .
C33 H33B 0.9700 .
C34 C35 1.471(6) .
C34 H34A 0.9700 .
C34 H34B 0.9700 .
C35 C36 1.487(5) .
C35 H35A 0.9700 .
C35 H35B 0.9700 .
C36 H36A 0.9700 .
C36 H36B 0.9700 .
C37 C38 1.298(12) .
C37 H37A 0.9700 .
C37 H37B 0.9700 .
C38 O3 1.302(13) 3_455
C38 H38A 0.9700 .
C38 H38B 0.9700 .
Cl Ca 2.7521(11) 3_556

loop_
_geom_torsion_atom_site_label_1
_geom_torsion_atom_site_label_2
_geom_torsion_atom_site_label_3
_geom_torsion_atom_site_label_4
_geom_torsion
_geom_torsion_site_symmetry_1
_geom_torsion_site_symmetry_4
N2 Ca O1 C32 129.3(3) . .
O2 Ca O1 C32 31.4(3) . .
N1 Ca O1 C32 78.8(4) . .
Cl Ca O1 C32 -123.0(3) . .
Cl Ca O1 C32 -46.6(4) 3_556 .
Ca Ca O1 C32 -85.3(3) 3_556 .
N2 Ca O1 C29 -70.9(3) . .
O2 Ca O1 C29 -168.8(3) . .
N1 Ca O1 C29 -121.3(3) . .
Cl Ca O1 C29 36.8(3) . .
Cl Ca O1 C29 113.2(3) 3_556 .
Ca Ca O1 C29 74.6(3) 3_556 .
N2 Ca O2 C36 12.7(3) . .
O1 Ca O2 C36 106.7(3) . .
N1 Ca O2 C36 -54.2(3) . .
Cl Ca O2 C36 -178.0(2) . .
Cl Ca O2 C36 -147.3(3) 3_556 .
Ca Ca O2 C36 -156.6(3) 3_556 .
N2 Ca O2 C33 -170.7(4) . .
O1 Ca O2 C33 -76.7(4) . .
N1 Ca O2 C33 122.5(4) . .
Cl Ca O2 C33 -1.4(4) . .
Cl Ca O2 C33 29.4(3) 3_556 .
Ca Ca O2 C33 20.0(4) 3_556 .
N2 Ca N1 C5 129.3(3) . .
O1 Ca N1 C5 -175.6(2) . .
O2 Ca N1 C5 -126.8(3) . .
Cl Ca N1 C5 28.8(3) . .
Cl Ca N1 C5 -47.6(2) 3_556 .
Ca Ca N1 C5 -12.1(3) 3_556 .
N2 Ca N1 C1 -11.65(18) . .
O1 Ca N1 C1 43.4(3) . .
O2 Ca N1 C1 92.3(2) . .
Cl Ca N1 C1 -112.10(18) . .
Cl Ca N1 C1 171.50(19) 3_556 .
Ca Ca N1 C1 -153.03(18) 3_556 .
O1 Ca N2 C2 -146.9(2) . .
O2 Ca N2 C2 -60.8(2) . .
N1 Ca N2 C2 12.2(2) . .
Cl Ca N2 C2 124.1(2) . .
Cl Ca N2 C2 21.4(4) 3_556 .
Ca Ca N2 C2 103.1(2) 3_556 .
O1 Ca N2 C11 20.4(2) . .
O2 Ca N2 C11 106.4(2) . .
N1 Ca N2 C11 179.4(2) . .
Cl Ca N2 C11 -68.6(2) . .
Cl Ca N2 C11 -171.33(18) 3_556 .
Ca Ca N2 C11 -89.7(2) 3_556 .
C5 N1 C1 C2 -134.8(3) . .
Ca N1 C1 C2 11.3(4) . .
C5 N1 C1 C3 48.3(4) . .
Ca N1 C1 C3 -165.6(2) . .
N1 C1 C2 N2 -1.0(5) . .
C3 C1 C2 N2 175.5(3) . .
N1 C1 C2 C4 175.5(3) . .
C3 C1 C2 C4 -8.0(5) . .
C11 N2 C2 C1 -178.8(3) . .
Ca N2 C2 C1 -11.5(4) . .
C11 N2 C2 C4 4.8(4) . .
Ca N2 C2 C4 172.1(2) . .
C1 N1 C5 C6 -112.5(3) . .
Ca N1 C5 C6 108.3(3) . .
C1 N1 C5 C10 65.2(4) . .
Ca N1 C5 C10 -74.0(4) . .
C10 C5 C6 C7 0.7(5) . .
N1 C5 C6 C7 178.3(3) . .
C10 C5 C6 C18 -177.8(4) . .
N1 C5 C6 C18 -0.2(5) . .
C5 C6 C7 C8 -0.8(6) . .
C18 C6 C7 C8 177.8(4) . .
C6 C7 C8 C9 0.7(7) . .
C7 C8 C9 C10 -0.5(7) . .
C8 C9 C10 C5 0.4(6) . .
C8 C9 C10 C21 -179.4(4) . .
C6 C5 C10 C9 -0.6(5) . .
N1 C5 C10 C9 -178.2(3) . .
C6 C5 C10 C21 179.3(3) . .
N1 C5 C10 C21 1.7(5) . .
C2 N2 C11 C16 -112.2(3) . .
Ca N2 C11 C16 81.0(3) . .
C2 N2 C11 C12 74.4(4) . .
Ca N2 C11 C12 -92.3(3) . .
C16 C11 C12 C13 -2.1(5) . .
N2 C11 C12 C13 171.4(3) . .
C16 C11 C12 C24 177.8(3) . .
N2 C11 C12 C24 -8.6(5) . .
C11 C12 C13 C14 -0.6(5) . .
C24 C12 C13 C14 179.4(3) . .
C12 C13 C14 C15 2.4(6) . .
C13 C14 C15 C16 -1.3(6) . .
C14 C15 C16 C11 -1.5(5) . .
C14 C15 C16 C27 174.4(3) . .
N2 C11 C16 C15 -170.4(3) . .
C12 C11 C16 C15 3.2(5) . .
N2 C11 C16 C27 13.7(5) . .
C12 C11 C16 C27 -172.7(3) . .
C7 C6 C18 C17 62.3(5) . .
C5 C6 C18 C17 -119.2(4) . .
C7 C6 C18 C19 -61.7(5) . .
C5 C6 C18 C19 116.8(5) . .
C9 C10 C21 C20 -52.5(5) . .
C5 C10 C21 C20 127.7(4) . .
C9 C10 C21 C22 71.5(4) . .
C5 C10 C21 C22 -108.4(4) . .
C13 C12 C24 C23 -67.1(4) . .
C11 C12 C24 C23 113.0(4) . .
C13 C12 C24 C25 55.8(5) . .
C11 C12 C24 C25 -124.2(4) . .
C15 C16 C27 C26 45.6(5) . .
C11 C16 C27 C26 -138.4(3) . .
C15 C16 C27 C28 -77.9(5) . .
C11 C16 C27 C28 98.1(4) . .
C32 O1 C29 C30 -34.9(5) . .
Ca O1 C29 C30 160.5(3) . .
O1 C29 C30 C31 25.0(5) . .
C29 C30 C31 C32 -5.8(6) . .
C29 O1 C32 C31 31.5(5) . .
Ca O1 C32 C31 -166.3(3) . .
C30 C31 C32 O1 -15.5(6) . .
C36 O2 C33 C34 20.3(5) . .
Ca O2 C33 C34 -156.9(3) . .
O2 C33 C34 C35 -3.2(6) . .
C33 C34 C35 C36 -14.3(6) . .
C33 O2 C36 C35 -29.3(4) . .
Ca O2 C36 C35 147.9(2) . .
C34 C35 C36 O2 26.7(5) . .
C38 O3 C37 C38 -33(2) 3_455 .
O3 C37 C38 O3 48(3) . 3_455
N2 Ca Cl Ca -160.10(8) . 3_556
O1 Ca Cl Ca 105.84(7) . 3_556
O2 Ca Cl Ca 30.98(17) . 3_556
N1 Ca Cl Ca -84.56(7) . 3_556
Cl Ca Cl Ca 0.0 3_556 3_556
